data_2300252
loop_
_publ_author_name
'Fortes, A. D.'
'Wood, I. G.'
'Vo\<cadlo, L.'
'Knight, K. S.'
'Marshall, W. G.'
'Tucker, M. G.'
'Fernandez-Alonso, F.'

_publ_section_title
;
 Phase behaviour and thermoelastic properties of perdeuterated ammonia
 hydrate and ice polymorphs from 0 to 2GPa
;
_journal_issue 5
_journal_name_full 'Journal of Applied Crystallography'
_journal_page_first 846
_journal_page_last 866
_journal_paper_doi 10.1107/S0021889809027897
_journal_volume 42
_journal_year 2009
_chemical_formula_sum 'C W'
_chemical_formula_weight 195.86
_chemical_name_systematic ' ?'
_space_group_IT_number 187
_symmetry_cell_setting hexagonal
_symmetry_space_group_name_Hall 'P -6 2'
_symmetry_space_group_name_H-M 'P -6 m 2'
_cell_angle_alpha 90.0
_cell_angle_beta 90.0
_cell_angle_gamma 120.0
_cell_formula_units_Z 1
_cell_length_a 2.9016(3)
_cell_length_b 2.90156
_cell_length_c 2.83867(12)
_cell_volume 20.697(2)
_pd_block_id 2009-09-03T13:32|45470_81B_phase3|dom||
_pd_phase_name 'Tungsten carbide'
_cod_data_source_file ks5224.cif
_cod_data_source_block 45470_81B_phase_3
_cod_original_cell_volume 20.697(4)
_cod_database_code 2300252

loop_
_symmetry_equiv_pos_site_id
_symmetry_equiv_pos_as_xyz
1 +x,+y,+z
2 y-x,-x,-z
3 -y,x-y,+z
4 +x,+y,-z
5 y-x,-x,+z
6 -y,x-y,-z
7 y-x,+y,+z
8 +x,x-y,-z
9 -y,-x,+z
10 y-x,+y,-z
11 +x,x-y,+z
12 -y,-x,-z

loop_
_atom_site_type_symbol
_atom_site_label
_atom_site_fract_x
_atom_site_fract_y
_atom_site_fract_z
_atom_site_U_iso_or_equiv
_atom_site_thermal_displace_type
_atom_site_occupancy
C C 0.66667 0.33333 0.5 0.025 Uiso 1.0
W W 0.0 0.0 0.0 0.025 Uiso 1.0

loop_
_atom_type_symbol
C
W

loop_
_geom_angle_atom_site_label_1
_geom_angle_atom_site_label_2
_geom_angle_atom_site_label_3
_geom_angle_site_symmetry_1
_geom_angle_site_symmetry_2
_geom_angle_site_symmetry_3
_geom_angle
_geom_angle_publ_flag
? ? ? ? ? ? ? ?

loop_
_geom_bond_atom_site_label_1
_geom_bond_atom_site_label_2
_geom_bond_site_symmetry_1
_geom_bond_site_symmetry_2
_geom_bond_distance
_geom_bond_publ_flag
? ? ? ? ? ?

loop_
_pd_block_diffractogram_id
2009-09-03T13:32|45470_81B_H_01|dom|pearl
